data_1508198
loop_
_publ_author_name
'Symes, Mark D.'
'Kitson, Philip J.'
'Yan, Jun'
'Richmond, Craig J.'
'Cooper, Geoffrey J. T.'
'Bowman, Richard W.'
'Vilbrandt, Turlif'
'Cronin, Leroy'

_publ_section_title
;
 Integrated 3D-printed reactionware for chemical synthesis and analysis.
;
_journal_issue 5
_journal_name_full 'Nature chemistry'
_journal_page_first 349
_journal_page_last 354
_journal_paper_doi 10.1038/nchem.1313
_journal_volume 4
_journal_year 2012
_chemical_formula_sum 'C14 H72 Cl3 Co2 N7 Na4 O75 Se2 W19'
_chemical_formula_weight 5506.03
_chemical_name_systematic
;
 ?
;
_space_group_IT_number 12
_symmetry_cell_setting monoclinic
_symmetry_space_group_name_Hall '-C 2y'
_symmetry_space_group_name_H-M 'C 1 2/m 1'
_atom_sites_solution_hydrogens none
_atom_sites_solution_primary direct
_atom_sites_solution_secondary difmap
_audit_creation_method SHELXL-97
_cell_angle_alpha 90.00
_cell_angle_beta 108.602(3)
_cell_angle_gamma 90.00
_cell_formula_units_Z 4
_cell_length_a 34.9972(18)
_cell_length_b 20.8610(10)
_cell_length_c 18.0161(10)
_cell_measurement_reflns_used 11839
_cell_measurement_temperature 150(2)
_cell_measurement_theta_max 26.8
_cell_measurement_theta_min 3.07
_cell_volume 12466.0(11)
_computing_cell_refinement
;
CrysAlis RED, Oxford Diffraction Ltd.,
Version 1.171.32.15 (release 10-01-2008 CrysAlis171 .NET)
(compiled Jan 10 2008,16:37:18)
;
_computing_data_collection
;
CrysAlis CCD, Oxford Diffraction Ltd.,
Version 1.171.32.15 (release 10-01-2008 CrysAlis171 .NET)
(compiled Jan 10 2008,16:37:18)
;
_computing_data_reduction
;
CrysAlis RED, Oxford Diffraction Ltd.,
Version 1.171.32.15 (release 10-01-2008 CrysAlis171 .NET)
(compiled Jan 10 2008,16:37:18)
;
_computing_structure_refinement 'SHELXL-97 (Sheldrick, 2008)'
_computing_structure_solution 'SHELXS-97 (Sheldrick, 2008)'
_diffrn_ambient_temperature 150(2)
_diffrn_measured_fraction_theta_full 0.964
_diffrn_measured_fraction_theta_max 0.964
_diffrn_measurement_device_type 'Oxford Gemini Ultra A'
_diffrn_measurement_method '\w & \p scans'
_diffrn_radiation_monochromator graphite
_diffrn_radiation_source 'fine-focus sealed tube'
_diffrn_radiation_type MoK\a
_diffrn_radiation_wavelength 0.71073
_diffrn_reflns_av_R_equivalents 0.0672
_diffrn_reflns_av_sigmaI/netI 0.0884
_diffrn_reflns_limit_h_max 42
_diffrn_reflns_limit_h_min -31
_diffrn_reflns_limit_k_max 25
_diffrn_reflns_limit_k_min -23
_diffrn_reflns_limit_l_max 22
_diffrn_reflns_limit_l_min -22
_diffrn_reflns_number 44468
_diffrn_reflns_theta_full 26.00
_diffrn_reflns_theta_max 26.00
_diffrn_reflns_theta_min 3.08
_diffrn_standards_decay_% none
_exptl_absorpt_coefficient_mu 18.448
_exptl_absorpt_correction_T_max 0.469
_exptl_absorpt_correction_T_min 0.111
_exptl_absorpt_correction_type analytical
_exptl_absorpt_process_details
;
CrysAlis RED, Oxford Diffraction Ltd.,
Version 1.171.32.15 (release 10-01-2008 CrysAlis171 .NET)
(compiled Jan 10 2008,16:37:18)
Analytical numeric absorption correction using a multifaceted crystal
            model based on expressions derived by R.C. Clark & J.S. Reid.
(Clark, R. C. & Reid, J. S. (1995). Acta Cryst. A51, 887-897)
;
_exptl_crystal_colour colourless
_exptl_crystal_density_diffrn 2.934
_exptl_crystal_density_meas ?
_exptl_crystal_density_method 'not measured'
_exptl_crystal_description block
_exptl_crystal_F_000 9712
_exptl_crystal_size_max 0.20
_exptl_crystal_size_mid 0.13
_exptl_crystal_size_min 0.05
_refine_diff_density_max 1.94
_refine_diff_density_min -1.98
_refine_diff_density_rms 0.23
_refine_ls_extinction_coef none
_refine_ls_extinction_method none
_refine_ls_goodness_of_fit_ref 0.866
_refine_ls_hydrogen_treatment none
_refine_ls_matrix_type full
_refine_ls_number_parameters 669
_refine_ls_number_reflns 12155
_refine_ls_number_restraints 7
_refine_ls_restrained_S_all 0.867
_refine_ls_R_factor_all 0.0800
_refine_ls_R_factor_gt 0.0368
_refine_ls_shift/su_max 0.003
_refine_ls_shift/su_mean 0.000
_refine_ls_structure_factor_coef Fsqd
_refine_ls_weighting_details 'calc w=1/[\s^2^(Fo^2^)+(0.0317P)^2^+0.0000P] where P=(Fo^2^+2Fc^2^)/3'
_refine_ls_weighting_scheme calc
_refine_ls_wR_factor_gt 0.0714
_refine_ls_wR_factor_ref 0.0779
_reflns_number_gt 7393
_reflns_number_total 12155
_reflns_threshold_expression >2\s(I)
_cod_data_source_file nchem.1313-s4.cif
_cod_data_source_block new
_cod_depositor_comments
;
The following automatic conversions were performed:

'_exptl_crystal_density_meas' value 'none' was changed to '?' - the
value is perceived as not measured.

Automatic conversion script
Id: cif_fix_values 3008 2015-01-20 13:52:24Z robertas 
;
_cod_original_sg_symbol_H-M C2/m
_cod_database_code 1508198

loop_
_symmetry_equiv_pos_as_xyz
'x, y, z'
'-x, y, -z'
'x+1/2, y+1/2, z'
'-x+1/2, y+1/2, -z'
'-x, -y, -z'
'x, -y, z'
'-x+1/2, -y+1/2, -z'
'x+1/2, -y+1/2, z'

loop_
_atom_site_label
_atom_site_type_symbol
_atom_site_fract_x
_atom_site_fract_y
_atom_site_fract_z
_atom_site_U_iso_or_equiv
_atom_site_adp_type
_atom_site_occupancy
_atom_site_symmetry_multiplicity
_atom_site_calc_flag
_atom_site_refinement_flags
W1 W 0.669847(9) 0.831233(14) -0.018563(15) 0.02726(8) Uani 1 1 d .
W2 W 0.755446(9) 0.911775(14) -0.016029(15) 0.02587(8) Uani 1 1 d .
W3 W 0.577767(9) 0.918126(15) -0.024046(15) 0.02670(8) Uani 1 1 d .
W4 W 0.636235(9) 0.918192(16) 0.350188(15) 0.02914(8) Uani 1 1 d .
W5 W 0.812450(9) 0.912066(15) 0.352437(15) 0.02699(8) Uani 1 1 d .
W6 W 0.727284(9) 0.830516(15) 0.350255(15) 0.02820(8) Uani 1 1 d .
W7 W 0.781902(9) 0.911436(15) 0.516609(15) 0.02870(8) Uani 1 1 d .
W8 W 0.673987(9) 0.911175(15) -0.183097(15) 0.02702(8) Uani 1 1 d .
W9 W 0.581675(13) 1.0000 -0.18782(2) 0.02877(12) Uani 1 2 d S
W10 W 0.689984(13) 1.0000 0.51553(2) 0.03122(12) Uani 1 2 d S
W11 W 0.76147(3) 1.0000 0.16580(4) 0.0281(2) Uani 0.50 2 d SP
W12 W 0.66360(4) 0.90623(6) 0.16610(6) 0.0263(3) Uani 0.25 1 d P
Co1 Co 0.78368(9) 1.0000 0.16954(15) 0.0281(2) Uani 0.50 2 d SP
Co2 Co 0.65395(4) 0.88318(7) 0.16308(7) 0.0263(3) Uani 0.75 1 d P
Se1 Se 0.67057(3) 1.0000 0.00012(5) 0.0217(3) Uani 1 2 d S
Se2 Se 0.72174(3) 1.0000 0.33087(5) 0.0244(3) Uani 1 2 d S
Na1 Na 0.5440(3) 0.7730(4) 0.0905(5) 0.088(3) Uani 0.45 1 d P
Na2' Na 0.6202(7) 0.6490(12) -0.0223(13) 0.065(7) Uiso 0.15 1 d P
Na2 Na 0.6130(5) 0.6351(8) -0.0894(9) 0.047(4) Uiso 0.20 1 d P
Na3' Na 0.4978(5) 0.8920(8) -0.3931(8) 0.046(4) Uiso 0.20 1 d P
Na3 Na 0.4786(4) 0.8798(6) -0.3700(7) 0.025(3) Uiso 0.20 1 d P
Na4 Na 0.6003(2) 0.7708(3) -0.2407(5) 0.070(3) Uani 0.50 1 d P
Cl1 Cl 0.8538(2) 1.0000 0.1827(4) 0.071(2) Uiso 0.50 2 d SP
Cl2 Cl 0.6156(3) 0.7886(5) 0.1591(5) 0.057(3) Uiso 0.25 1 d P
O1 O 0.62019(18) 1.0000 -0.0486(3) 0.0224(18) Uani 1 2 d S
O2 O 0.5543(2) 1.0000 -0.0162(4) 0.0339(19) Uani 1 2 d S
O3 O 0.66336(16) 0.7508(2) -0.0120(3) 0.0445(16) Uani 1 1 d .
O4 O 0.72939(14) 0.9012(2) -0.1286(2) 0.0314(14) Uani 1 1 d .
O5 O 0.60875(19) 1.0000 0.3385(4) 0.034(2) Uani 1 2 d S
O6 O 0.68502(13) 0.9383(2) -0.0470(2) 0.0237(13) Uani 1 1 d .
O7 O 0.5468(2) 1.0000 -0.2793(4) 0.039(2) Uani 1 2 d S
O8 O 0.66377(14) 0.8374(2) -0.1312(2) 0.0331(14) Uani 1 1 d .
O9 O 0.85681(15) 0.8825(2) 0.3449(3) 0.0379(15) Uani 1 1 d .
O10 O 0.71971(15) 0.7491(2) 0.3445(3) 0.0417(16) Uani 1 1 d .
O11 O 0.75650(14) 0.8367(2) 0.4645(2) 0.0344(15) Uani 1 1 d .
O12 O 0.75012(14) 0.9378(2) 0.3775(2) 0.0243(13) Uani 1 1 d .
O13 O 0.54056(15) 0.8680(2) -0.0210(3) 0.0393(16) Uani 1 1 d .
O14 O 0.62085(15) 0.9390(2) -0.1971(2) 0.0331(15) Uani 1 1 d .
O15 O 0.8249(2) 1.0000 0.3751(3) 0.0310(19) Uani 1 2 d S
O16 O 0.60979(14) 0.9241(2) 0.0778(2) 0.0300(14) Uani 1 1 d .
O17 O 0.67139(15) 0.8789(2) -0.2713(2) 0.0361(15) Uani 1 1 d .
O18 O 0.80193(15) 0.8836(2) -0.0059(3) 0.0375(15) Uani 1 1 d .
O19 O 0.80730(14) 0.8829(2) 0.6067(3) 0.0355(15) Uani 1 1 d .
O20 O 0.76090(19) 1.0000 -0.0370(3) 0.0246(18) Uani 1 2 d S
O21 O 0.75772(15) 0.9358(2) 0.0840(2) 0.0293(14) Uani 1 1 d .
O22 O 0.72648(15) 0.8349(2) -0.0049(3) 0.0378(15) Uani 1 1 d .
O23 O 0.6850(2) 1.0000 0.6067(3) 0.048(2) Uani 1 2 d S
O24 O 0.61594(14) 0.8630(2) -0.0461(2) 0.0315(14) Uani 1 1 d .
O25 O 0.82163(14) 0.9000(2) 0.4636(2) 0.0304(14) Uani 1 1 d .
O26 O 0.67959(14) 0.8620(2) 0.0807(2) 0.0310(14) Uani 1 1 d .
O27 O 0.78049(14) 0.8348(2) 0.3395(3) 0.0334(14) Uani 1 1 d .
O28 O 0.65330(15) 0.9371(3) 0.4647(3) 0.0424(16) Uani 1 1 d .
O29 O 0.7953(2) 1.0000 0.5264(3) 0.035(2) Uani 1 2 d S
O30 O 0.55973(15) 0.9359(2) -0.1383(3) 0.0391(15) Uani 1 1 d .
O31 O 0.59644(15) 0.8671(3) 0.3423(3) 0.0405(16) Uani 1 1 d .
O32 O 0.68610(19) 1.0000 0.3777(3) 0.0270(16) Uiso 1 2 d S
O33 O 0.68185(14) 0.8606(2) 0.3761(2) 0.0297(14) Uani 1 1 d .
O34 O 0.63854(14) 0.9257(2) 0.2511(2) 0.0328(14) Uani 1 1 d .
O35 O 0.73245(15) 0.9373(3) 0.5278(2) 0.0399(16) Uani 1 1 d .
O36 O 0.70515(14) 0.8581(2) 0.2512(2) 0.0307(14) Uani 1 1 d .
O37 O 0.78417(14) 0.9356(2) 0.2525(2) 0.0289(14) Uani 1 1 d .
O38 O 0.6854(2) 1.0000 -0.1926(3) 0.0314(17) Uiso 1 2 d S
O39 O 0.8256(5) 1.0000 0.1660(8) 0.046(4) Uiso 0.50 2 d SP
O40 O 0.6293(3) 0.8032(5) 0.1681(6) 0.086(3) Uiso 0.75 1 d P
O41' O 0.6868(5) 0.9746(7) 0.1665(8) 0.041(5) Uiso 0.30 1 d P
O41 O 0.7126(4) 1.0000 0.1649(7) 0.048(4) Uiso 0.60 2 d SP
O42 O 0.8485(8) 1.0000 -0.1088(14) 0.080(8) Uiso 0.40 2 d SP
O42' O 0.8425(5) 0.9699(8) -0.0993(9) 0.021(4) Uiso 0.25 1 d P
O43 O 0.53329(19) 0.8376(3) -0.2421(3) 0.072(2) Uiso 1 1 d .
O44 O 0.6502(2) 0.6914(3) 0.2488(4) 0.084(2) Uiso 1 1 d .
O45' O 0.6236(11) 0.6454(18) 0.073(2) 0.090(12) Uiso 0.20 1 d P
O45 O 0.6467(4) 0.6503(6) 0.1012(7) 0.061(4) Uiso 0.50 1 d P
O47 O 0.5933(4) 0.6442(7) -0.2414(7) 0.053(4) Uiso 0.40 1 d P
O47' O 0.6044(7) 0.6402(12) -0.1464(14) 0.090(8) Uiso 0.30 1 d P
O48 O 0.5997(4) 0.7532(6) -0.3957(7) 0.072(4) Uiso 0.50 1 d P
O49 O 0.5594(6) 0.6576(10) 0.0274(11) 0.064(6) Uiso 0.30 1 d P
O50' O 0.5014(4) 0.7433(7) 0.1780(8) 0.087(5) Uiso 0.50 1 d P
O50 O 0.5391(7) 0.7802(11) 0.2510(12) 0.085(7) Uiso 0.30 1 d P
O51 O 0.9266(10) 1.0000 0.4353(18) 0.084(11) Uiso 0.30 2 d SP
O52 O 0.5968(5) 0.6090(8) 0.2733(9) 0.042(5) Uiso 0.30 1 d P
O54' O 0.8913(10) 0.9746(15) 0.5457(18) 0.093(13) Uiso 0.20 1 d P
O54 O 0.8963(5) 0.9284(8) 0.5677(9) 0.075(5) Uiso 0.40 1 d P
O55 O 0.5693(9) 0.7227(14) -0.0716(15) 0.058(9) Uiso 0.20 1 d P
O56 O 0.5000 0.8223(17) -0.5000 0.091(11) Uiso 0.30 2 d SP
O58 O 0.8991(9) 1.0000 0.2784(15) 0.018(7) Uiso 0.20 2 d SP
O59 O 0.8946(9) 1.0000 -0.1859(16) 0.025(8) Uiso 0.20 2 d SP
O60 O 0.5387(7) 0.7761(10) -0.5151(11) 0.024(6) Uiso 0.20 1 d P
O61 O 0.8683(6) 1.0000 0.0546(11) 0.109(7) Uiso 0.60 2 d SP
N1 N 0.76153(18) 0.8112(3) 0.1670(3) 0.0288(17) Uani 1 1 d .
N2 N 0.5655(2) 1.0000 0.1656(4) 0.027(2) Uani 1 2 d S
N3 N 0.7692(3) 1.0000 -0.2109(5) 0.035(3) Uani 1 2 d S
N4' N 0.6700(7) 0.7532(7) 0.5604(7) 0.091(10) Uiso 0.30 1 d PD
N4 N 0.6914(2) 0.7882(4) 0.5214(4) 0.045(3) Uiso 0.70 1 d PD
N5 N 0.5478(3) 1.0000 0.4032(7) 0.041(4) Uiso 0.60 2 d SPD
N6 N 0.5913(3) 0.9409(5) -0.4080(7) 0.039(3) Uiso 0.50 1 d PD
N10 N 1.0055(5) 0.866(2) 0.621(3) 0.14(2) Uiso 0.20 1 d PD
C1 C 0.7410(3) 0.7450(4) 0.1636(4) 0.050(3) Uani 1 1 d .
C2 C 0.8045(3) 0.8086(4) 0.1705(5) 0.054(3) Uani 1 1 d .
C3 C 0.5414(3) 0.9391(5) 0.1622(4) 0.051(3) Uani 1 1 d .
C5 C 0.7697(3) 0.9398(4) -0.2568(4) 0.050(3) Uani 1 1 d .
C7 C 0.6538(2) 0.7513(4) 0.4750(4) 0.057(3) Uani 1 1 d D
C8 C 0.6902(3) 0.8152(4) 0.5937(5) 0.063(3) Uani 1 1 d D
C9 C 0.5127(4) 1.0000 0.4320(9) 0.061(8) Uani 0.60 2 d SPD
C11 C 0.5687(3) 1.0000 -0.4251(5) 0.042(4) Uani 1 2 d SD
C20 C 0.9620(6) 0.845(2) 0.590(3) 0.076(16) Uiso 0.20 1 d PD

loop_
_atom_site_aniso_label
_atom_site_aniso_U_11
_atom_site_aniso_U_22
_atom_site_aniso_U_33
_atom_site_aniso_U_23
_atom_site_aniso_U_13
_atom_site_aniso_U_12
W1 0.03909(17) 0.01864(15) 0.02625(13) -0.00164(12) 0.01353(12) -0.00203(14)
W2 0.03257(16) 0.02258(16) 0.02675(12) 0.00111(12) 0.01553(11) 0.00414(14)
W3 0.03036(16) 0.02873(17) 0.02363(12) -0.00036(12) 0.01229(11) -0.00333(15)
W4 0.02759(16) 0.03982(19) 0.02170(12) 0.00281(13) 0.01023(11) -0.00447(15)
W5 0.02782(16) 0.03075(16) 0.02477(12) 0.00129(13) 0.01170(11) 0.00243(15)
W6 0.03472(17) 0.02644(17) 0.02499(13) 0.00463(12) 0.01170(12) -0.00297(15)
W7 0.03047(16) 0.03461(17) 0.02162(12) 0.00317(13) 0.00914(11) -0.00015(16)
W8 0.03574(16) 0.02601(16) 0.02259(12) -0.00441(12) 0.01394(11) -0.00051(15)
W9 0.0334(2) 0.0334(3) 0.02167(18) 0.000 0.01181(17) 0.000
W10 0.0292(2) 0.0475(3) 0.02003(17) 0.000 0.01220(16) 0.000
W11 0.0300(5) 0.0314(4) 0.0255(3) 0.000 0.0124(4) 0.000
W12 0.0313(5) 0.0273(7) 0.0204(3) -0.0020(4) 0.0086(3) -0.0052(5)
Co1 0.0300(5) 0.0314(4) 0.0255(3) 0.000 0.0124(4) 0.000
Co2 0.0313(5) 0.0273(7) 0.0204(3) -0.0020(4) 0.0086(3) -0.0052(5)
Se1 0.0284(5) 0.0200(5) 0.0195(4) 0.000 0.0118(4) 0.000
Se2 0.0262(5) 0.0313(6) 0.0188(4) 0.000 0.0117(4) 0.000
Na1 0.091(7) 0.063(5) 0.080(5) 0.039(5) -0.016(5) -0.031(5)
Na4 0.042(4) 0.052(4) 0.108(5) -0.031(4) 0.013(4) -0.014(4)
O1 0.007(3) 0.028(4) 0.030(3) 0.000 0.003(3) 0.000
O2 0.045(4) 0.023(4) 0.049(3) 0.000 0.036(3) 0.000
O3 0.065(4) 0.025(3) 0.050(3) -0.005(2) 0.028(2) -0.004(3)
O4 0.038(3) 0.033(3) 0.027(2) -0.012(2) 0.015(2) -0.004(2)
O5 0.015(4) 0.052(5) 0.036(3) 0.000 0.011(3) 0.000
O6 0.031(3) 0.020(2) 0.023(2) -0.0082(18) 0.0123(19) 0.002(2)
O7 0.030(4) 0.047(5) 0.032(4) 0.000 -0.001(3) 0.000
O8 0.044(3) 0.024(3) 0.037(2) -0.010(2) 0.020(2) -0.005(2)
O9 0.045(3) 0.026(3) 0.051(3) 0.002(2) 0.027(2) 0.002(3)
O10 0.049(3) 0.034(3) 0.044(3) 0.007(2) 0.018(2) -0.002(3)
O11 0.032(3) 0.043(3) 0.025(2) 0.006(2) 0.004(2) -0.008(3)
O12 0.032(3) 0.016(2) 0.024(2) 0.0039(19) 0.0075(19) 0.004(2)
O13 0.032(3) 0.051(3) 0.038(3) 0.004(2) 0.015(2) -0.007(3)
O14 0.045(3) 0.028(3) 0.026(2) -0.014(2) 0.012(2) -0.007(3)
O15 0.037(4) 0.029(4) 0.036(3) 0.000 0.023(3) 0.000
O16 0.043(3) 0.023(3) 0.028(2) -0.009(2) 0.016(2) -0.007(2)
O17 0.046(3) 0.041(3) 0.026(2) -0.012(2) 0.017(2) 0.004(3)
O18 0.049(3) 0.026(3) 0.042(3) 0.005(2) 0.021(2) 0.008(3)
O19 0.027(3) 0.045(3) 0.033(2) 0.011(2) 0.007(2) 0.004(3)
O20 0.037(4) 0.017(3) 0.027(3) 0.000 0.018(3) 0.000
O21 0.048(3) 0.018(3) 0.017(2) 0.0035(19) 0.004(2) -0.002(2)
O22 0.053(3) 0.021(3) 0.042(3) 0.003(2) 0.020(2) -0.004(3)
O23 0.047(4) 0.082(6) 0.024(3) 0.000 0.026(3) 0.000
O24 0.034(3) 0.025(3) 0.043(2) -0.011(2) 0.023(2) -0.012(2)
O25 0.033(3) 0.028(3) 0.030(2) 0.004(2) 0.010(2) 0.005(2)
O26 0.037(3) 0.027(3) 0.026(2) 0.006(2) 0.007(2) 0.008(2)
O27 0.040(3) 0.020(3) 0.044(3) 0.001(2) 0.018(2) 0.001(2)
O28 0.041(3) 0.060(4) 0.033(2) 0.003(2) 0.023(2) 0.001(3)
O29 0.047(4) 0.048(5) 0.010(3) 0.000 0.013(3) 0.000
O30 0.044(3) 0.047(3) 0.028(2) -0.002(2) 0.013(2) -0.013(3)
O31 0.032(3) 0.056(4) 0.034(2) 0.003(3) 0.011(2) -0.006(3)
O33 0.026(3) 0.039(3) 0.027(2) 0.002(2) 0.0121(19) -0.007(2)
O34 0.036(3) 0.039(3) 0.028(2) 0.005(2) 0.018(2) -0.004(2)
O35 0.041(3) 0.063(4) 0.016(2) 0.010(2) 0.008(2) 0.011(3)
O36 0.044(3) 0.029(3) 0.023(2) 0.001(2) 0.017(2) -0.005(2)
O37 0.035(3) 0.030(3) 0.023(2) 0.006(2) 0.012(2) -0.001(2)
N1 0.035(3) 0.013(3) 0.040(3) -0.007(3) 0.015(3) -0.008(3)
N2 0.033(5) 0.026(5) 0.024(4) 0.000 0.011(3) 0.000
N3 0.023(5) 0.040(6) 0.038(4) 0.000 0.005(4) 0.000
C1 0.072(6) 0.031(5) 0.044(4) -0.003(4) 0.015(4) -0.001(5)
C2 0.069(6) 0.042(5) 0.061(5) -0.007(4) 0.034(4) 0.003(5)
C3 0.036(5) 0.074(6) 0.041(4) 0.004(4) 0.009(4) -0.015(5)
C5 0.065(6) 0.047(5) 0.042(4) -0.010(4) 0.022(4) 0.004(5)
C7 0.054(6) 0.050(6) 0.073(5) 0.015(5) 0.031(4) 0.011(5)
C8 0.088(7) 0.028(5) 0.083(6) 0.012(4) 0.043(5) -0.001(5)
C9 0.033(12) 0.12(2) 0.021(9) 0.000 -0.005(8) 0.000
C11 0.027(6) 0.078(9) 0.025(5) 0.000 0.013(4) 0.000

loop_
_atom_type_symbol
_atom_type_description
_atom_type_scat_dispersion_real
_atom_type_scat_dispersion_imag
_atom_type_scat_source
W W -0.8490 6.8722 'International Tables Vol C Tables 4.2.6.8 and 6.1.1.4'
Co Co 0.3494 0.9721 'International Tables Vol C Tables 4.2.6.8 and 6.1.1.4'
Se Se -0.0929 2.2259 'International Tables Vol C Tables 4.2.6.8 and 6.1.1.4'
Na Na 0.0362 0.0249 'International Tables Vol C Tables 4.2.6.8 and 6.1.1.4'
Cl Cl 0.1484 0.1585 'International Tables Vol C Tables 4.2.6.8 and 6.1.1.4'
O O 0.0106 0.0060 'International Tables Vol C Tables 4.2.6.8 and 6.1.1.4'
N N 0.0061 0.0033 'International Tables Vol C Tables 4.2.6.8 and 6.1.1.4'
C C 0.0033 0.0016 'International Tables Vol C Tables 4.2.6.8 and 6.1.1.4'
H H 0.0000 0.0000 'International Tables Vol C Tables 4.2.6.8 and 6.1.1.4'

loop_
_geom_angle_atom_site_label_1
_geom_angle_atom_site_label_2
_geom_angle_atom_site_label_3
_geom_angle
_geom_angle_site_symmetry_1
_geom_angle_site_symmetry_3
O3 W1 O26 105.4(2) . .
O3 W1 O24 102.5(2) . .
O26 W1 O24 89.6(2) . .
O3 W1 O22 100.7(2) . .
O26 W1 O22 89.9(2) . .
O24 W1 O22 156.0(2) . .
O3 W1 O8 99.4(2) . .
O26 W1 O8 155.2(2) . .
O24 W1 O8 86.39(19) . .
O22 W1 O8 84.1(2) . .
O3 W1 O6 168.6(2) . .
O26 W1 O6 84.07(17) . .
O24 W1 O6 83.62(17) . .
O22 W1 O6 72.49(17) . .
O8 W1 O6 71.16(16) . .
O18 W2 O21 104.4(2) . .
O18 W2 O20 101.8(3) . .
O21 W2 O20 87.4(2) . .
O18 W2 O22 102.6(2) . .
O21 W2 O22 89.2(2) . .
O20 W2 O22 155.4(2) . .
O18 W2 O4 100.9(2) . .
O21 W2 O4 154.7(2) . .
O20 W2 O4 86.9(2) . .
O22 W2 O4 85.85(19) . .
O18 W2 O6 170.38(18) . .
O21 W2 O6 83.46(18) . .
O20 W2 O6 83.8(2) . .
O22 W2 O6 71.63(18) . .
O4 W2 O6 71.43(17) . .
O13 W3 O16 104.1(2) . .
O13 W3 O24 103.5(2) . .
O16 W3 O24 90.2(2) . .
O13 W3 O2 101.3(3) . .
O16 W3 O2 90.3(2) . .
O24 W3 O2 154.2(2) . .
O13 W3 O30 99.0(2) . .
O16 W3 O30 156.9(2) . .
O24 W3 O30 84.8(2) . .
O2 W3 O30 84.7(2) . .
O13 W3 O1 168.5(2) . .
O16 W3 O1 85.3(2) . .
O24 W3 O1 82.80(18) . .
O2 W3 O1 71.6(2) . .
O30 W3 O1 71.7(2) . .
O31 W4 O34 105.1(2) . .
O31 W4 O33 102.6(2) . .
O34 W4 O33 89.9(2) . .
O31 W4 O5 100.1(2) . .
O34 W4 O5 89.6(2) . .
O33 W4 O5 156.5(2) . .
O31 W4 O28 100.1(2) . .
O34 W4 O28 154.9(2) . .
O33 W4 O28 85.46(19) . .
O5 W4 O28 85.0(2) . .
O31 W4 O32 168.9(2) . .
O34 W4 O32 83.3(2) . .
O33 W4 O32 84.32(18) . .
O5 W4 O32 72.3(2) . .
O28 W4 O32 71.6(2) . .
O9 W5 O37 103.8(2) . .
O9 W5 O15 102.3(3) . .
O37 W5 O15 88.1(2) . .
O9 W5 O27 101.2(2) . .
O37 W5 O27 89.69(19) . .
O15 W5 O27 156.2(3) . .
O9 W5 O25 100.3(2) . .
O37 W5 O25 155.9(2) . .
O15 W5 O25 87.3(2) . .
O27 W5 O25 85.15(19) . .
O9 W5 O12 170.05(19) . .
O37 W5 O12 83.49(18) . .
O15 W5 O12 84.5(2) . .
O27 W5 O12 71.75(18) . .
O25 W5 O12 72.50(17) . .
O10 W6 O36 104.3(2) . .
O10 W6 O33 102.5(2) . .
O36 W6 O33 90.5(2) . .
O10 W6 O27 100.0(2) . .
O36 W6 O27 90.6(2) . .
O33 W6 O27 156.44(19) . .
O10 W6 O11 98.3(2) . .
O36 W6 O11 157.4(2) . .
O33 W6 O11 85.34(19) . .
O27 W6 O11 84.7(2) . .
O10 W6 O12 168.55(19) . .
O36 W6 O12 85.05(17) . .
O33 W6 O12 83.75(18) . .
O27 W6 O12 72.90(18) . .
O11 W6 O12 72.39(17) . .
O19 W7 O35 102.6(2) . .
O19 W7 O11 101.9(2) . .
O35 W7 O11 89.2(2) . .
O19 W7 O29 102.4(2) . .
O35 W7 O29 85.4(3) . .
O11 W7 O29 155.7(2) . .
O19 W7 O25 101.0(2) . .
O35 W7 O25 156.44(18) . .
O11 W7 O25 87.2(2) . .
O29 W7 O25 88.4(2) . .
O19 W7 O12 170.4(2) . .
O35 W7 O12 85.02(17) . .
O11 W7 O12 71.96(16) . .
O29 W7 O12 83.99(19) . .
O25 W7 O12 71.74(16) . .
O17 W8 O4 100.5(2) . .
O17 W8 O14 103.9(2) . .
O4 W8 O14 155.50(18) . .
O17 W8 O8 100.3(2) . .
O4 W8 O8 88.7(2) . .
O14 W8 O8 89.0(2) . .
O17 W8 O38 104.5(3) . .
O4 W8 O38 86.8(2) . .
O14 W8 O38 85.1(2) . .
O8 W8 O38 155.3(2) . .
O17 W8 O6 168.80(19) . .
O4 W8 O6 72.16(17) . .
O14 W8 O6 83.98(16) . .
O8 W8 O6 71.59(16) . .
O38 W8 O6 83.9(2) . .
O7 W9 O30 100.5(2) . .
O7 W9 O30 100.5(2) . 6_575
O30 W9 O30 89.4(3) . 6_575
O7 W9 O14 103.1(2) . 6_575
O30 W9 O14 156.27(18) . 6_575
O30 W9 O14 88.9(2) 6_575 6_575
O7 W9 O14 103.1(2) . .
O30 W9 O14 88.9(2) . .
O30 W9 O14 156.27(18) 6_575 .
O14 W9 O14 83.2(3) 6_575 .
O7 W9 O1 169.0(3) . .
O30 W9 O1 71.97(17) . .
O30 W9 O1 71.97(17) 6_575 .
O14 W9 O1 85.03(17) 6_575 .
O14 W9 O1 85.03(17) . .
O23 W10 O28 102.0(2) . .
O23 W10 O28 102.0(2) . 6_575
O28 W10 O28 89.8(3) . 6_575
O23 W10 O35 101.5(2) . 6_575
O28 W10 O35 156.4(2) . 6_575
O28 W10 O35 87.9(2) 6_575 6_575
O23 W10 O35 101.5(2) . .
O28 W10 O35 87.9(2) . .
O28 W10 O35 156.4(2) 6_575 .
O35 W10 O35 84.9(3) 6_575 .
O23 W10 O32 171.4(3) . .
O28 W10 O32 72.18(18) . .
O28 W10 O32 72.18(18) 6_575 .
O35 W10 O32 84.73(17) 6_575 .
O35 W10 O32 84.73(17) . .
Co1 W11 O41 175.7(5) . .
Co1 W11 O21 83.6(2) . .
O41 W11 O21 99.6(3) . .
Co1 W11 O21 83.6(2) . 6_575
O41 W11 O21 99.6(3) . 6_575
O21 W11 O21 85.9(2) . 6_575
Co1 W11 O37 78.0(2) . 6_575
O41 W11 O37 98.8(3) . 6_575
O21 W11 O37 161.6(2) . 6_575
O21 W11 O37 92.46(17) 6_575 6_575
Co1 W11 O37 78.0(2) . .
O41 W11 O37 98.8(3) . .
O21 W11 O37 92.46(17) . .
O21 W11 O37 161.6(2) 6_575 .
O37 W11 O37 83.3(2) 6_575 .
Co1 W11 O39 4.7(4) . .
O41 W11 O39 179.6(5) . .
O21 W11 O39 80.1(3) . .
O21 W11 O39 80.1(3) 6_575 .
O37 W11 O39 81.5(3) 6_575 .
O37 W11 O39 81.5(3) . .
Co2 W12 O41' 173.7(5) . .
Co2 W12 O36 85.1(2) . .
O41' W12 O36 101.2(5) . .
Co2 W12 O26 81.0(3) . .
O41' W12 O26 98.3(6) . .
O36 W12 O26 92.52(18) . .
Co2 W12 O34 81.8(3) . .
O41' W12 O34 98.9(6) . .
O36 W12 O34 84.61(19) . .
O26 W12 O34 162.8(2) . .
Co2 W12 O16 73.6(2) . .
O41' W12 O16 100.0(5) . .
O36 W12 O16 158.77(19) . .
O26 W12 O16 84.40(18) . .
O34 W12 O16 92.16(19) . .
Co2 W12 O40 7.3(3) . .
O41' W12 O40 178.9(6) . .
O36 W12 O40 77.9(3) . .
O26 W12 O40 82.4(3) . .
O34 W12 O40 80.5(3) . .
O16 W12 O40 80.9(3) . .
W11 Co1 O39 172.9(6) . .
W11 Co1 O37 80.3(2) . 6_575
O39 Co1 O37 104.9(4) . 6_575
W11 Co1 O37 80.3(2) . .
O39 Co1 O37 104.9(4) . .
O37 Co1 O37 84.1(3) 6_575 .
W11 Co1 O21 74.6(2) . .
O39 Co1 O21 100.2(4) . .
O37 Co1 O21 154.9(3) 6_575 .
O37 Co1 O21 91.13(18) . .
W11 Co1 O21 74.6(2) . 6_575
O39 Co1 O21 100.2(4) . 6_575
O37 Co1 O21 91.13(18) 6_575 6_575
O37 Co1 O21 154.9(3) . 6_575
O21 Co1 O21 82.8(3) . 6_575
W11 Co1 Cl1 179.4(3) . .
O39 Co1 Cl1 7.7(6) . .
O37 Co1 Cl1 99.3(2) 6_575 .
O37 Co1 Cl1 99.3(2) . .
O21 Co1 Cl1 105.8(2) . .
O21 Co1 Cl1 105.8(2) 6_575 .
W12 Co2 O40 170.5(4) . .
W12 Co2 O16 90.1(2) . .
O40 Co2 O16 99.3(3) . .
W12 Co2 O26 82.4(3) . .
O40 Co2 O26 99.1(4) . .
O16 Co2 O26 86.80(19) . .
W12 Co2 O34 81.8(3) . .
O40 Co2 O34 96.3(4) . .
O16 Co2 O34 94.66(19) . .
O26 Co2 O34 164.1(2) . .
W12 Co2 O36 78.5(2) . .
O40 Co2 O36 92.1(3) . .
O16 Co2 O36 168.6(2) . .
O26 Co2 O36 91.72(19) . .
O34 Co2 O36 83.73(18) . .
W12 Co2 O41' 4.7(4) . .
O40 Co2 O41' 175.1(5) . .
O16 Co2 O41' 85.5(4) . .
O26 Co2 O41' 82.0(4) . .
O34 Co2 O41' 82.4(4) . .
O36 Co2 O41' 83.1(4) . .
W12 Co2 Cl2 176.5(3) . .
O40 Co2 Cl2 7.1(4) . .
O16 Co2 Cl2 92.4(3) . .
O26 Co2 Cl2 100.1(3) . .
O34 Co2 Cl2 95.6(3) . .
O36 Co2 Cl2 99.0(3) . .
O41' Co2 Cl2 176.9(5) . .
O1 Se1 O6 99.6(2) . 6_575
O1 Se1 O6 99.6(2) . .
O6 Se1 O6 98.0(3) 6_575 .
O12 Se2 O12 100.6(3) 6_575 .
O12 Se2 O32 99.2(2) 6_575 .
O12 Se2 O32 99.2(2) . .
Cl2 Na1 O50' 115.2(5) . .
Cl2 Na1 O49 91.2(6) . .
O50' Na1 O49 105.5(6) . .
Cl2 Na1 O13 94.1(4) . .
O50' Na1 O13 135.4(5) . .
O49 Na1 O13 106.8(5) . .
Cl2 Na1 O40 4.9(3) . .
O50' Na1 O40 117.5(5) . .
O49 Na1 O40 94.6(6) . .
O13 Na1 O40 89.7(3) . .
Cl2 Na1 O50 82.5(6) . .
O50' Na1 O50 35.4(5) . .
O49 Na1 O50 121.5(7) . .
O13 Na1 O50 131.6(6) . .
O40 Na1 O50 83.8(5) . .
Cl2 Na1 Na1 151.4(6) . 2_655
O50' Na1 Na1 93.3(5) . 2_655
O49 Na1 Na1 81.7(4) . 2_655
O13 Na1 Na1 62.2(2) . 2_655
O40 Na1 Na1 148.6(5) . 2_655
O50 Na1 Na1 124.8(7) . 2_655
Na2 Na2' O45' 161(3) . .
Na2 Na2' O45 162(2) . .
O45' Na2' O45 20.8(14) . .
Na2 Na2' O47' 9.4(12) . .
O45' Na2' O47' 167(2) . .
O45 Na2' O47' 169.0(16) . .
Na2 Na2' O55 83.3(16) . .
O45' Na2' O55 102.5(19) . .
O45 Na2' O55 114.8(14) . .
O47' Na2' O55 75.2(12) . .
Na2 Na2' O49 116.2(17) . .
O45' Na2' O49 56.2(15) . .
O45 Na2' O49 76.4(9) . .
O47' Na2' O49 113.9(12) . .
O55 Na2' O49 57.4(11) . .
Na2 Na2' O3 101.8(17) . .
O45' Na2' O3 96.6(16) . .
O45 Na2' O3 82.2(8) . .
O47' Na2' O3 95.6(12) . .
O55 Na2' O3 80.9(11) . .
O49 Na2' O3 116.7(11) . .
Na2 Na2' O18 90.2(16) . 7_665
O45' Na2' O18 93.3(16) . 7_665
O45 Na2' O18 74.3(8) . 7_665
O47' Na2' O18 94.8(12) . 7_665
O55 Na2' O18 148.4(14) . 7_665
O49 Na2' O18 148.6(10) . 7_665
O3 Na2' O18 70.2(7) . 7_665
O47' Na2 Na2' 159(3) . .
O47' Na2 O55 93(2) . .
Na2' Na2 O55 68.1(15) . .
O47' Na2 O47 3.2(17) . .
Na2' Na2 O47 161.5(17) . .
O55 Na2 O47 96.6(9) . .
O47' Na2 O45' 166(2) . .
Na2' Na2 O45' 10.9(15) . .
O55 Na2 O45' 72.1(11) . .
O47 Na2 O45' 168.7(11) . .
O47' Na2 O61 107.6(19) . 7_665
Na2' Na2 O61 93.2(15) . 7_665
O55 Na2 O61 142.4(11) . 7_665
O47 Na2 O61 105.2(7) . 7_665
O45' Na2 O61 84.5(9) . 7_665
O47' Na2 O18 123(2) . 7_665
Na2' Na2 O18 66.0(14) . 7_665
O55 Na2 O18 125.1(8) . 7_665
O47 Na2 O18 120.0(7) . 7_665
O45' Na2 O18 68.5(8) . 7_665
O61 Na2 O18 68.4(5) 7_665 7_665
O47' Na2 Na4 41.6(17) . .
Na2' Na2 Na4 118.6(16) . .
O55 Na2 Na4 67.2(8) . .
O47 Na2 Na4 43.3(4) . .
O45' Na2 Na4 128.4(9) . .
O61 Na2 Na4 146.0(7) 7_665 .
O18 Na2 Na4 112.1(5) 7_665 .
Na3 Na3' C9 109.1(15) . 5_675
Na3 Na3' O56 113.6(15) . .
C9 Na3' O56 112.2(9) 5_675 .
Na3 Na3' N5 76.4(13) . 5_675
C9 Na3' N5 32.7(4) 5_675 5_675
O56 Na3' N5 127.2(8) . 5_675
Na3 Na3' O43 67.7(11) . .
C9 Na3' O43 130.2(7) 5_675 .
O56 Na3' O43 113.9(8) . .
N5 Na3' O43 117.4(6) 5_675 .
Na3 Na3' O60 77.5(13) . 2_654
C9 Na3' O60 127.9(7) 5_675 2_654
O56 Na3' O60 36.1(7) . 2_654
N5 Na3' O60 119.6(7) 5_675 2_654
O43 Na3' O60 100.7(6) . 2_654
Na3 Na3' Na3' 134.6(14) . 2_654
C9 Na3' Na3' 76.0(5) 5_675 2_654
O56 Na3' Na3' 36.7(7) . 2_654
N5 Na3' Na3' 98.1(5) 5_675 2_654
O43 Na3' Na3' 143.4(6) . 2_654
O60 Na3' Na3' 66.3(5) 2_654 2_654
Na3' Na3 O43 93.2(12) . .
Na3' Na3 N5 83.8(13) . 5_675
O43 Na3 N5 127.8(5) . 5_675
Na3' Na3 C9 52.6(12) . 5_675
O43 Na3 C9 120.5(6) . 5_675
N5 Na3 C9 31.2(3) 5_675 5_675
Na3' Na3 O31 160.7(14) . 2_655
O43 Na3 O31 105.7(5) . 2_655
N5 Na3 O31 81.6(5) 5_675 2_655
C9 Na3 O31 112.3(5) 5_675 2_655
Na3' Na3 O60 84.3(13) . 2_654
O43 Na3 O60 107.5(6) . 2_654
N5 Na3 O60 123.9(6) 5_675 2_654
C9 Na3 O60 113.9(6) 5_675 2_654
O31 Na3 O60 93.5(6) 2_655 2_654
Na3' Na3 O56 49.4(12) . .
O43 Na3 O56 105.2(6) . .
N5 Na3 O56 111.3(8) 5_675 .
C9 Na3 O56 87.7(8) 5_675 .
O31 Na3 O56 126.0(5) 2_655 .
O60 Na3 O56 34.9(7) 2_654 .
O47 Na4 O43 115.6(4) . .
O47 Na4 O48 83.9(4) . .
O43 Na4 O48 108.9(4) . .
O47 Na4 O8 123.0(4) . .
O43 Na4 O8 103.8(3) . .
O48 Na4 O8 120.9(4) . .
O47 Na4 Na2 42.4(4) . .
O43 Na4 Na2 106.7(4) . .
O48 Na4 Na2 124.7(4) . .
O8 Na4 Na2 88.8(3) . .
O39 Cl1 O58 140.1(15) . .
O39 Cl1 Co1 12.3(10) . .
O58 Cl1 Co1 127.7(10) . .
O40 Cl2 Co2 25.2(15) . .
O40 Cl2 Na1 152.5(18) . .
Co2 Cl2 Na1 127.3(4) . .
Se1 O1 W3 120.44(18) . .
Se1 O1 W3 120.44(18) . 6_575
W3 O1 W3 91.0(2) . 6_575
Se1 O1 W9 132.2(3) . .
W3 O1 W9 91.04(16) . .
W3 O1 W9 91.04(16) 6_575 .
W3 O2 W3 125.7(4) 6_575 .
W1 O3 Na2' 153.5(6) . .
W8 O4 W2 126.2(3) . .
W4 O5 W4 123.5(3) 6_575 .
Se1 O6 W1 118.5(2) . .
Se1 O6 W2 120.1(2) . .
W1 O6 W2 90.93(14) . .
Se1 O6 W8 134.7(2) . .
W1 O6 W8 91.36(14) . .
W2 O6 W8 90.09(15) . .
W8 O8 W1 125.8(2) . .
W8 O8 Na4 106.6(2) . .
W1 O8 Na4 119.2(3) . .
W7 O11 W6 124.9(2) . .
Se2 O12 W6 121.1(2) . .
Se2 O12 W5 120.0(2) . .
W6 O12 W5 90.94(15) . .
Se2 O12 W7 133.1(2) . .
W6 O12 W7 90.72(14) . .
W5 O12 W7 89.94(14) . .
W3 O13 Na1 127.3(3) . .
W8 O14 W9 153.5(3) . .
W5 O15 W5 150.0(3) . 6_575
W3 O16 Co2 145.5(3) . .
W3 O16 W12 151.1(3) . .
Co2 O16 W12 16.24(6) . .
W2 O18 Na2' 172.8(6) . 7_665
W2 O18 Na2 150.5(4) . 7_665
Na2' O18 Na2 23.8(6) 7_665 7_665
W2 O20 W2 151.1(4) . 6_575
W2 O21 W11 152.7(3) . .
W2 O21 Co1 142.3(3) . .
W11 O21 Co1 21.85(10) . .
W1 O22 W2 124.9(2) . .
W3 O24 W1 149.2(2) . .
W7 O25 W5 125.8(2) . .
W1 O26 Co2 144.2(3) . .
W1 O26 W12 153.6(3) . .
Co2 O26 W12 16.54(6) . .
W5 O27 W6 124.4(2) . .
W10 O28 W4 125.4(3) . .
W7 O29 W7 153.0(4) . 6_575
W9 O30 W3 125.2(2) . .
W4 O31 Na3 134.2(4) . 2_655
Se2 O32 W4 119.9(2) . .
Se2 O32 W4 119.9(2) . 6_575
W4 O32 W4 91.8(2) . 6_575
Se2 O32 W10 133.4(3) . .
W4 O32 W10 90.7(2) . .
W4 O32 W10 90.7(2) 6_575 .
W6 O33 W4 146.8(2) . .
W4 O34 W12 152.4(3) . .
W4 O34 Co2 146.4(3) . .
W12 O34 Co2 16.39(6) . .
W7 O35 W10 151.3(3) . .
W6 O36 W12 153.3(3) . .
W6 O36 Co2 147.7(3) . .
W12 O36 Co2 16.40(6) . .
W5 O37 Co1 142.1(3) . .
W5 O37 W11 153.9(3) . .
Co1 O37 W11 21.71(10) . .
W8 O38 W8 150.9(4) . 6_575
Cl1 O39 Co1 159.9(15) . .
Cl1 O39 W11 162.4(14) . .
Co1 O39 W11 2.4(2) . .
Cl2 O40 Co2 147.7(18) . .
Cl2 O40 W12 149.8(18) . .
Co2 O40 W12 2.23(8) . .
Cl2 O40 Na1 22.5(15) . .
Co2 O40 Na1 125.2(5) . .
W12 O40 Na1 127.3(4) . .
O41 O41' O41' 59.9(9) . 6_575
O41 O41' W12 149.7(14) . .
O41' O41' W12 150.4(6) 6_575 .
O41 O41' Co2 150.6(13) . .
O41' O41' Co2 149.3(4) 6_575 .
W12 O41' Co2 1.65(14) . .
O41' O41 O41' 60.3(18) . 6_575
O41' O41 W11 149.8(9) . .
O41' O41 W11 149.8(9) 6_575 .
O42' O42 O42' 128(6) . 6_575
O42 O42' O42' 26(3) . 6_575
Na3 O43 Na4 124.3(4) . .
Na3 O43 Na3' 19.1(4) . .
Na4 O43 Na3' 109.0(4) . .
O45 O45' Na2' 112(4) . .
O45 O45' Na2 116(4) . .
Na2' O45' Na2 7.7(11) . .
O45' O45 Na2' 47(3) . .
O47' O47 Na2 1.9(10) . .
O47' O47 Na4 93.2(11) . .
Na2 O47 Na4 94.3(6) . .
Na2 O47' O47 175(3) . .
Na2 O47' Na2' 11.5(15) . .
O47 O47' Na2' 172.0(18) . .
Na2' O49 Na1 119.5(10) . .
O50 O50' Na1 84.7(10) . .
O50' O50 Na1 59.9(8) . .
O54 O54' O54' 159(2) . 6_575
Na2' O55 Na2 28.6(7) . .
O60 O56 O60 113(2) . 2_654
O60 O56 Na3' 132.2(7) . .
O60 O56 Na3' 89.1(8) 2_654 .
O60 O56 Na3' 89.1(8) . 2_654
O60 O56 Na3' 132.2(7) 2_654 2_654
Na3' O56 Na3' 106.6(15) . 2_654
O60 O56 Na3 72.2(8) . 2_654
O60 O56 Na3 139.1(7) 2_654 2_654
Na3' O56 Na3 117.9(13) . 2_654
Na3' O56 Na3 16.9(5) 2_654 2_654
O60 O56 Na3 139.1(7) . .
O60 O56 Na3 72.2(8) 2_654 .
Na3' O56 Na3 16.9(5) . .
Na3' O56 Na3 117.9(13) 2_654 .
Na3 O56 Na3 131.7(13) 2_654 .
O56 O60 Na3 73.0(10) . 2_654
O56 O60 Na3' 54.8(9) . 2_654
Na3 O60 Na3' 18.2(4) 2_654 2_654
Na2 O61 Na2 150.3(9) 4_655 7_665
C2 N1 C1 114.7(6) . .
C3 N2 C3 113.9(9) . 6_575
C5 N3 C5 112.9(8) . 6_575
N4 N4' C7 64.7(8) . .
N4 N4' C8 59.2(8) . .
C7 N4' C8 114.7(11) . .
N4' N4 C8 64.5(7) . .
N4' N4 C7 59.9(7) . .
C8 N4 C7 115.2(8) . .
C9 N5 Na3 79.2(4) . 2_655
C9 N5 Na3 79.2(4) . 5_675
Na3 N5 Na3 139.4(7) 2_655 5_675
C9 N5 Na3' 59.3(5) . 2_655
Na3 N5 Na3' 19.8(4) 2_655 2_655
Na3 N5 Na3' 127.3(6) 5_675 2_655
C9 N5 Na3' 59.3(5) . 5_675
Na3 N5 Na3' 127.3(6) 2_655 5_675
Na3 N5 Na3' 19.8(4) 5_675 5_675
Na3' N5 Na3' 111.0(8) 2_655 5_675
N4' C7 N4 55.4(9) . .
N4 C8 N4' 56.3(9) . .
N5 C9 Na3' 88.0(6) . 2_655
N5 C9 Na3' 88.0(6) . 5_675
Na3' C9 Na3' 146.5(10) 2_655 5_675
N5 C9 Na3 69.6(4) . 2_655
Na3' C9 Na3 18.4(5) 2_655 2_655
Na3' C9 Na3 139.9(8) 5_675 2_655
N5 C9 Na3 69.6(4) . 5_675
Na3' C9 Na3 139.9(8) 2_655 5_675
Na3' C9 Na3 18.4(5) 5_675 5_675
Na3 C9 Na3 127.0(8) 2_655 5_675
N6 C11 N6 117.3(11) 6_575 .

loop_
_geom_bond_atom_site_label_1
_geom_bond_atom_site_label_2
_geom_bond_distance
_geom_bond_site_symmetry_2
W1 O3 1.703(5) .
W1 O26 1.827(4) .
W1 O24 1.910(5) .
W1 O22 1.919(5) .
W1 O8 1.975(4) .
W1 O6 2.390(4) .
W2 O18 1.684(5) .
W2 O21 1.847(4) .
W2 O20 1.9007(16) .
W2 O22 1.941(5) .
W2 O4 1.953(4) .
W2 O6 2.412(4) .
W3 O13 1.684(5) .
W3 O16 1.824(4) .
W3 O24 1.898(5) .
W3 O2 1.919(3) .
W3 O30 1.986(4) .
W3 O1 2.395(4) .
W4 O31 1.723(5) .
W4 O34 1.819(4) .
W4 O33 1.933(5) .
W4 O5 1.937(3) .
W4 O28 1.996(4) .
W4 O32 2.377(5) .
W5 O9 1.716(5) .
W5 O37 1.823(4) .
W5 O15 1.8991(16) .
W5 O27 1.934(5) .
W5 O25 1.940(4) .
W5 O12 2.424(5) .
W6 O10 1.716(5) .
W6 O36 1.797(4) .
W6 O33 1.901(5) .
W6 O27 1.935(5) .
W6 O11 1.990(4) .
W6 O12 2.375(4) .
W7 O19 1.691(4) .
W7 O35 1.884(5) .
W7 O11 1.889(5) .
W7 O29 1.9002(17) .
W7 O25 1.937(5) .
W7 O12 2.459(4) .
W8 O17 1.701(4) .
W8 O4 1.885(5) .
W8 O14 1.887(5) .
W8 O8 1.893(5) .
W8 O38 1.9145(18) .
W8 O6 2.424(4) .
W9 O7 1.709(6) .
W9 O30 1.900(5) .
W9 O30 1.900(5) 6_575
W9 O14 1.916(5) 6_575
W9 O14 1.916(5) .
W9 O1 2.440(5) .
W10 O23 1.705(6) .
W10 O28 1.860(5) .
W10 O28 1.860(5) 6_575
W10 O35 1.939(5) 6_575
W10 O35 1.939(5) .
W10 O32 2.442(6) .
W11 Co1 0.759(3) .
W11 O41 1.705(14) .
W11 O21 1.965(4) .
W11 O21 1.965(4) 6_575
W11 O37 2.021(4) 6_575
W11 O37 2.021(4) .
W11 O39 2.245(17) .
W12 Co2 0.5801(18) .
W12 O41' 1.641(15) .
W12 O36 2.014(4) .
W12 O26 2.020(5) .
W12 O34 2.034(5) .
W12 O16 2.075(4) .
W12 O40 2.467(11) .
Co1 O39 1.490(17) .
Co1 O37 2.006(5) 6_575
Co1 O37 2.006(5) .
Co1 O21 2.025(5) .
Co1 O21 2.025(5) 6_575
Co1 Cl1 2.389(9) .
Co2 O40 1.893(11) .
Co2 O16 1.991(4) .
Co2 O26 2.013(5) .
Co2 O34 2.035(5) .
Co2 O36 2.048(4) .
Co2 O41' 2.218(15) .
Co2 Cl2 2.374(10) .
Se1 O1 1.701(6) .
Se1 O6 1.704(4) 6_575
Se1 O6 1.704(4) .
Se2 O12 1.686(4) 6_575
Se2 O12 1.686(4) .
Se2 O32 1.715(7) .
Na1 Cl2 2.437(13) .
Na1 O50' 2.567(18) .
Na1 O49 2.79(2) .
Na1 O13 2.798(10) .
Na1 O40 2.934(14) .
Na1 O50 2.95(2) .
Na1 Na1 3.704(16) 2_655
Na2' Na2 1.19(3) .
Na2' O45' 1.68(4) .
Na2' O45 2.12(2) .
Na2' O47' 2.13(3) .
Na2' O55 2.31(4) .
Na2' O49 2.57(3) .
Na2' O3 2.58(3) .
Na2' O18 2.69(3) 7_665
Na2 O47' 0.98(3) .
Na2 O55 2.47(3) .
Na2 O47 2.61(2) .
Na2 O45' 2.83(4) .
Na2 O61 2.916(17) 7_665
Na2 O18 2.949(16) 7_665
Na2 Na4 3.855(18) .
Na3' Na3 0.93(2) .
Na3' C9 2.353(16) 5_675
Na3' O56 2.43(3) .
Na3' N5 2.734(17) 5_675
Na3' O43 2.842(15) .
Na3' O60 2.98(3) 2_654
Na3' Na3' 3.90(3) 2_654
Na3 O43 2.633(13) .
Na3 N5 2.673(13) 5_675
Na3 C9 2.801(15) 5_675
Na3 O31 2.837(15) 2_655
Na3 O60 2.92(2) 2_654
Na3 O56 2.93(2) .
Na4 O47 2.650(16) .
Na4 O43 2.721(10) .
Na4 O48 2.809(15) .
Na4 O8 2.823(8) .
Cl1 O39 0.934(17) .
Cl1 O58 1.93(3) .
Cl2 O40 0.547(15) .
O1 W3 2.395(4) 6_575
O2 W3 1.919(3) 6_575
O5 W4 1.937(3) 6_575
O15 W5 1.8991(16) 6_575
O18 Na2' 2.69(3) 7_665
O18 Na2 2.949(16) 7_665
O20 W2 1.9007(16) 6_575
O29 W7 1.9002(16) 6_575
O31 Na3 2.837(15) 2_655
O32 W4 2.377(5) 6_575
O38 W8 1.9145(18) 6_575
O41' O41 1.055(19) .
O41' O41' 1.06(3) 6_575
O41 O41' 1.055(19) 6_575
O42 O42' 0.70(2) .
O42 O42' 0.70(2) 6_575
O42' O42' 1.26(3) 6_575
O45' O45 0.81(4) .
O47 O47' 1.63(3) .
O50' O50 1.72(2) .
O54' O54 1.04(3) .
O54' O54' 1.06(6) 6_575
O56 O60 1.75(3) .
O56 O60 1.75(3) 2_654
O56 Na3' 2.43(3) 2_654
O56 Na3 2.934(19) 2_654
O60 Na3 2.92(2) 2_654
O60 Na3' 2.98(3) 2_654
O61 Na2 2.916(17) 4_655
O61 Na2 2.916(17) 7_665
N1 C2 1.486(11) .
N1 C1 1.549(10) .
N2 C3 1.517(10) .
N2 C3 1.517(10) 6_575
N3 C5 1.508(9) .
N3 C5 1.508(9) 6_575
N4' N4 1.39(2) .
N4' C7 1.459(12) .
N4' C8 1.506(14) .
N4 C8 1.433(10) .
N4 C7 1.524(10) .
N5 C9 1.478(15) .
N5 Na3 2.673(14) 2_655
N5 Na3 2.673(13) 5_675
N5 Na3' 2.734(17) 2_655
N5 Na3' 2.734(17) 5_675
N6 C11 1.444(10) .
N10 C20 1.505(18) .
C9 Na3' 2.353(16) 2_655
C9 Na3' 2.353(16) 5_675
C9 Na3 2.801(15) 2_655
C9 Na3 2.801(15) 5_675
C11 N6 1.444(10) 6_575
